data_1507598
loop_
_publ_author_name
'Shi, Shi-Hui'
'Huang, Fu-Ping'
'Zhu, Ping'
'Dong, Zhen-Wen'
'Hui, Xin-Ping'

_publ_section_title
;
 Synergistic Chiral Ion Pair Catalysts for Asymmetric Catalytic Synthesis
 of Quaternary \a,\b-Diamino Acids.
;
_journal_issue 8
_journal_name_full 'Organic letters'
_journal_page_first 2010
_journal_page_last 2013
_journal_paper_doi 10.1021/ol300510b
_journal_volume 14
_journal_year 2012
_chemical_formula_sum 'C26 H25 Cl N2 O4 S'
_chemical_formula_weight 496.99
_chemical_name_systematic
; 
 ? 
;
_space_group_IT_number 2
_symmetry_cell_setting triclinic
_symmetry_space_group_name_Hall '-P 1'
_symmetry_space_group_name_H-M 'P -1'
_atom_sites_solution_hydrogens geom
_atom_sites_solution_primary direct
_atom_sites_solution_secondary difmap
_audit_creation_method SHELXL-97
_cell_angle_alpha 77.762(2)
_cell_angle_beta 86.640(2)
_cell_angle_gamma 88.699(2)
_cell_formula_units_Z 4
_cell_length_a 10.4582(19)
_cell_length_b 12.843(2)
_cell_length_c 18.961(3)
_cell_measurement_reflns_used 2252
_cell_measurement_temperature 296(2)
_cell_measurement_theta_max 21.35
_cell_measurement_theta_min 2.29
_cell_volume 2484.5(7)
_computing_cell_refinement 'Bruker SAINT'
_computing_data_collection 'Bruker APEX2'
_computing_data_reduction 'Bruker SAINT'
_computing_molecular_graphics 'Bruker SHELXTL'
_computing_publication_material 'Bruker SHELXTL'
_computing_structure_refinement 'SHELXL-97 (Sheldrick, 2008)'
_computing_structure_solution 'SHELXS-97 (Sheldrick, 2008)'
_diffrn_ambient_temperature 296(2)
_diffrn_measured_fraction_theta_full 0.964
_diffrn_measured_fraction_theta_max 0.964
_diffrn_measurement_device_type 'Bruker APEX-II CCD'
_diffrn_measurement_method '\f and \w scans'
_diffrn_radiation_monochromator graphite
_diffrn_radiation_source 'fine-focus sealed tube'
_diffrn_radiation_type MoK\a
_diffrn_radiation_wavelength 0.71073
_diffrn_reflns_av_R_equivalents 0.0330
_diffrn_reflns_av_sigmaI/netI 0.0841
_diffrn_reflns_limit_h_max 11
_diffrn_reflns_limit_h_min -12
_diffrn_reflns_limit_k_max 13
_diffrn_reflns_limit_k_min -15
_diffrn_reflns_limit_l_max 22
_diffrn_reflns_limit_l_min -21
_diffrn_reflns_number 13377
_diffrn_reflns_theta_full 25.50
_diffrn_reflns_theta_max 25.50
_diffrn_reflns_theta_min 2.20
_exptl_absorpt_coefficient_mu 0.273
_exptl_absorpt_correction_T_max 0.9500
_exptl_absorpt_correction_T_min 0.9350
_exptl_absorpt_correction_type multi-scan
_exptl_absorpt_process_details SADABS
_exptl_crystal_colour colorless
_exptl_crystal_density_diffrn 1.329
_exptl_crystal_density_method 'not measured'
_exptl_crystal_description block
_exptl_crystal_F_000 1040
_exptl_crystal_size_max 0.25
_exptl_crystal_size_mid 0.23
_exptl_crystal_size_min 0.19
_refine_diff_density_max 0.415
_refine_diff_density_min -0.413
_refine_diff_density_rms 0.049
_refine_ls_extinction_method none
_refine_ls_goodness_of_fit_ref 0.956
_refine_ls_hydrogen_treatment constr
_refine_ls_matrix_type full
_refine_ls_number_parameters 619
_refine_ls_number_reflns 8931
_refine_ls_number_restraints 0
_refine_ls_restrained_S_all 0.956
_refine_ls_R_factor_all 0.1293
_refine_ls_R_factor_gt 0.0689
_refine_ls_shift/su_max 0.001
_refine_ls_shift/su_mean 0.000
_refine_ls_structure_factor_coef Fsqd
_refine_ls_weighting_details 'calc w=1/[\s^2^(Fo^2^)+(0.1000P)^2^+0.7915P] where P=(Fo^2^+2Fc^2^)/3'
_refine_ls_weighting_scheme calc
_refine_ls_wR_factor_gt 0.1592
_refine_ls_wR_factor_ref 0.1986
_reflns_number_gt 5098
_reflns_number_total 8931
_reflns_threshold_expression >2sigma(I)
_cod_data_source_file ol300510b_si_002.cif
_cod_data_source_block p-1
_cod_depositor_comments
;
The following automatic conversions were performed:

'_symmetry_cell_setting' value 'Triclinic' changed to 'triclinic'
according to /home/saulius/struct/CIF-dictionaries/cif_core.dic
dictionary named 'cif_core.dic' version 2.4.1 from 2010-06-29.

Automatic conversion script
Id: cif_fix_values 1715 2011-07-08 13:25:40Z adriana 
;
_cod_original_cell_volume 2484.4(8)
_cod_original_sg_symbol_H-M P-1
_cod_database_code 1507598

loop_
_symmetry_equiv_pos_as_xyz
'x, y, z'
'-x, -y, -z'

loop_
_atom_site_label
_atom_site_type_symbol
_atom_site_fract_x
_atom_site_fract_y
_atom_site_fract_z
_atom_site_U_iso_or_equiv
_atom_site_adp_type
_atom_site_occupancy
_atom_site_symmetry_multiplicity
_atom_site_calc_flag
_atom_site_refinement_flags
C1 C -0.0730(5) 0.1177(4) -0.0800(3) 0.0619(14) Uani 1 1 d .
H1 H -0.0454 0.0914 -0.0337 0.074 Uiso 1 1 calc R
C2 C -0.1786(5) 0.0750(5) -0.1021(4) 0.0820(18) Uani 1 1 d .
H2 H -0.2213 0.0189 -0.0712 0.098 Uiso 1 1 calc R
C3 C -0.2211(5) 0.1144(6) -0.1690(4) 0.088(2) Uani 1 1 d .
H3 H -0.2920 0.0843 -0.1841 0.105 Uiso 1 1 calc R
C4 C -0.1604(6) 0.1978(5) -0.2143(3) 0.0799(18) Uani 1 1 d .
H4 H -0.1921 0.2259 -0.2593 0.096 Uiso 1 1 calc R
C5 C -0.0516(5) 0.2407(4) -0.1936(3) 0.0566(13) Uani 1 1 d .
H5 H -0.0092 0.2965 -0.2248 0.068 Uiso 1 1 calc R
C6 C -0.0067(4) 0.1997(4) -0.1258(2) 0.0448(11) Uani 1 1 d .
C7 C 0.1113(4) 0.2381(3) -0.1024(2) 0.0422(10) Uani 1 1 d .
C8 C 0.2941(4) 0.3272(4) -0.1221(2) 0.0434(11) Uani 1 1 d .
C9 C 0.2824(4) 0.2607(3) -0.0452(2) 0.0384(10) Uani 1 1 d .
C10 C 0.2847(4) 0.3364(3) 0.0086(2) 0.0359(10) Uani 1 1 d .
H10 H 0.3682 0.3713 0.0015 0.043 Uiso 1 1 calc R
C11 C 0.2698(4) 0.2781(3) 0.0871(2) 0.0400(10) Uani 1 1 d .
C12 C 0.1571(5) 0.2312(4) 0.1165(2) 0.0509(12) Uani 1 1 d .
H12 H 0.0881 0.2324 0.0875 0.061 Uiso 1 1 calc R
C13 C 0.1446(6) 0.1821(4) 0.1888(3) 0.0669(15) Uani 1 1 d .
H13 H 0.0678 0.1501 0.2081 0.080 Uiso 1 1 calc R
C14 C 0.2451(7) 0.1806(5) 0.2319(3) 0.0705(16) Uani 1 1 d .
C15 C 0.3576(6) 0.2273(5) 0.2044(3) 0.0815(19) Uani 1 1 d .
H15 H 0.4253 0.2266 0.2342 0.098 Uiso 1 1 calc R
C16 C 0.3714(5) 0.2764(4) 0.1316(2) 0.0585(13) Uani 1 1 d .
H16 H 0.4485 0.3081 0.1127 0.070 Uiso 1 1 calc R
C17 C 0.3881(4) 0.1729(3) -0.0321(2) 0.0476(11) Uani 1 1 d .
H17 H 0.3713 0.1306 0.0169 0.057 Uiso 1 1 calc R
C18 C 0.3805(5) 0.0975(4) -0.0839(3) 0.0711(15) Uani 1 1 d .
H18A H 0.4420 0.0407 -0.0720 0.107 Uiso 1 1 calc R
H18B H 0.3986 0.1359 -0.1325 0.107 Uiso 1 1 calc R
H18C H 0.2960 0.0683 -0.0797 0.107 Uiso 1 1 calc R
C19 C 0.5234(4) 0.2162(4) -0.0357(3) 0.0659(14) Uani 1 1 d .
H19A H 0.5454 0.2544 -0.0839 0.099 Uiso 1 1 calc R
H19B H 0.5828 0.1581 -0.0226 0.099 Uiso 1 1 calc R
H19C H 0.5273 0.2633 -0.0027 0.099 Uiso 1 1 calc R
C20 C 0.2083(4) 0.5252(3) 0.0986(2) 0.0419(11) Uani 1 1 d .
C21 C 0.0972(5) 0.4976(4) 0.1403(2) 0.0555(13) Uani 1 1 d .
H21 H 0.0213 0.4906 0.1186 0.067 Uiso 1 1 calc R
C22 C 0.0994(5) 0.4806(5) 0.2139(3) 0.0685(15) Uani 1 1 d .
H22 H 0.0245 0.4609 0.2420 0.082 Uiso 1 1 calc R
C23 C 0.2108(6) 0.4919(5) 0.2476(3) 0.0727(16) Uani 1 1 d .
C24 C 0.3201(6) 0.5198(5) 0.2047(3) 0.0745(17) Uani 1 1 d .
H24 H 0.3958 0.5275 0.2264 0.089 Uiso 1 1 calc R
C25 C 0.3211(5) 0.5365(4) 0.1307(2) 0.0559(13) Uani 1 1 d .
H25 H 0.3963 0.5552 0.1027 0.067 Uiso 1 1 calc R
C26 C 0.2095(7) 0.4727(8) 0.3297(3) 0.135(3) Uani 1 1 d .
H26A H 0.2445 0.5334 0.3436 0.202 Uiso 1 1 calc R
H26B H 0.2603 0.4106 0.3478 0.202 Uiso 1 1 calc R
H26C H 0.1231 0.4621 0.3495 0.202 Uiso 1 1 calc R
C27 C 0.8018(4) 0.1923(4) 0.5774(2) 0.0519(12) Uani 1 1 d .
H27 H 0.7651 0.1374 0.6122 0.062 Uiso 1 1 calc R
C28 C 0.9302(5) 0.1904(5) 0.5587(3) 0.0658(15) Uani 1 1 d .
H28 H 0.9798 0.1323 0.5796 0.079 Uiso 1 1 calc R
C29 C 0.9862(5) 0.2719(6) 0.5102(3) 0.0808(18) Uani 1 1 d .
H29 H 1.0738 0.2698 0.4988 0.097 Uiso 1 1 calc R
C30 C 0.9150(5) 0.3563(5) 0.4783(4) 0.094(2) Uani 1 1 d .
H30 H 0.9543 0.4123 0.4456 0.113 Uiso 1 1 calc R
C31 C 0.7841(5) 0.3598(4) 0.4939(3) 0.0749(17) Uani 1 1 d .
H31 H 0.7350 0.4171 0.4711 0.090 Uiso 1 1 calc R
C32 C 0.7273(4) 0.2769(4) 0.5440(2) 0.0460(11) Uani 1 1 d .
C33 C 0.5888(4) 0.2767(3) 0.5595(2) 0.0406(10) Uani 1 1 d .
C34 C 0.3915(4) 0.3250(3) 0.5291(2) 0.0409(10) Uani 1 1 d .
C35 C 0.3902(4) 0.2544(3) 0.6050(2) 0.0367(10) Uani 1 1 d .
C36 C 0.3092(4) 0.1546(3) 0.6071(2) 0.0366(10) Uani 1 1 d .
H36 H 0.2247 0.1794 0.5904 0.044 Uiso 1 1 calc R
C37 C 0.2880(4) 0.0837(3) 0.6821(2) 0.0372(10) Uani 1 1 d .
C38 C 0.3849(4) 0.0209(4) 0.7162(2) 0.0487(11) Uani 1 1 d .
H38 H 0.4677 0.0254 0.6951 0.058 Uiso 1 1 calc R
C39 C 0.3583(5) -0.0491(4) 0.7820(2) 0.0545(13) Uani 1 1 d .
H39 H 0.4234 -0.0915 0.8049 0.065 Uiso 1 1 calc R
C40 C 0.2363(5) -0.0556(4) 0.8132(2) 0.0503(12) Uani 1 1 d .
C41 C 0.1419(5) 0.0083(4) 0.7817(2) 0.0536(12) Uani 1 1 d .
H41 H 0.0604 0.0064 0.8044 0.064 Uiso 1 1 calc R
C42 C 0.1668(4) 0.0763(4) 0.7158(2) 0.0468(11) Uani 1 1 d .
H42 H 0.1007 0.1181 0.6936 0.056 Uiso 1 1 calc R
C43 C 0.3433(4) 0.3201(4) 0.6616(2) 0.0465(11) Uani 1 1 d .
H43 H 0.3467 0.2733 0.7095 0.056 Uiso 1 1 calc R
C44 C 0.2050(4) 0.3597(4) 0.6524(3) 0.0586(13) Uani 1 1 d .
H44A H 0.1984 0.4052 0.6055 0.088 Uiso 1 1 calc R
H44B H 0.1803 0.3989 0.6890 0.088 Uiso 1 1 calc R
H44C H 0.1494 0.2999 0.6570 0.088 Uiso 1 1 calc R
C45 C 0.4306(5) 0.4141(4) 0.6597(3) 0.0676(15) Uani 1 1 d .
H45A H 0.3998 0.4527 0.6955 0.101 Uiso 1 1 calc R
H45B H 0.4312 0.4604 0.6127 0.101 Uiso 1 1 calc R
H45C H 0.5160 0.3884 0.6696 0.101 Uiso 1 1 calc R
C46 C 0.2776(4) -0.1067(3) 0.5897(2) 0.0426(11) Uani 1 1 d .
C47 C 0.3862(4) -0.1682(4) 0.6077(2) 0.0475(11) Uani 1 1 d .
H47 H 0.4639 -0.1503 0.5820 0.057 Uiso 1 1 calc R
C48 C 0.3782(5) -0.2557(4) 0.6636(3) 0.0569(13) Uani 1 1 d .
H48 H 0.4506 -0.2980 0.6748 0.068 Uiso 1 1 calc R
C49 C 0.2643(6) -0.2821(4) 0.7038(3) 0.0598(14) Uani 1 1 d .
C50 C 0.1571(5) -0.2223(4) 0.6831(3) 0.0668(15) Uani 1 1 d .
H50 H 0.0788 -0.2416 0.7077 0.080 Uiso 1 1 calc R
C51 C 0.1628(5) -0.1341(4) 0.6269(3) 0.0591(13) Uani 1 1 d .
H51 H 0.0894 -0.0937 0.6144 0.071 Uiso 1 1 calc R
C52 C 0.2597(7) -0.3736(4) 0.7697(3) 0.090(2) Uani 1 1 d .
H52A H 0.3446 -0.3886 0.7862 0.136 Uiso 1 1 calc R
H52B H 0.2264 -0.4358 0.7570 0.136 Uiso 1 1 calc R
H52C H 0.2054 -0.3540 0.8075 0.136 Uiso 1 1 calc R
Cl1 Cl 0.2282(2) 0.12063(18) 0.32280(8) 0.1363(9) Uani 1 1 d .
Cl2 Cl 0.20399(17) -0.14778(12) 0.89301(7) 0.0867(5) Uani 1 1 d .
N1 N 0.1567(3) 0.2108(3) -0.04086(18) 0.0430(9) Uani 1 1 d .
N2 N 0.1859(3) 0.4198(3) -0.01075(16) 0.0380(8) Uani 1 1 d .
H2A H 0.1170 0.4061 -0.0296 0.046 Uiso 1 1 calc R
N3 N 0.5256(3) 0.2249(3) 0.61447(18) 0.0398(8) Uani 1 1 d .
N4 N 0.3693(3) 0.0982(3) 0.55397(16) 0.0367(8) Uani 1 1 d .
H4A H 0.4478 0.1112 0.5393 0.044 Uiso 1 1 calc R
O1 O 0.1841(3) 0.3077(2) -0.15514(14) 0.0477(8) Uani 1 1 d .
O2 O 0.3755(3) 0.3841(3) -0.15334(16) 0.0563(9) Uani 1 1 d .
O3 O 0.3332(3) 0.5714(2) -0.02598(16) 0.0525(8) Uani 1 1 d .
O4 O 0.0982(3) 0.5994(2) -0.02166(16) 0.0511(8) Uani 1 1 d .
O5 O 0.5188(3) 0.3413(2) 0.50641(15) 0.0491(8) Uani 1 1 d .
O6 O 0.3071(3) 0.3648(3) 0.49315(16) 0.0581(9) Uani 1 1 d .
O7 O 0.3727(3) -0.0117(2) 0.46366(14) 0.0449(7) Uani 1 1 d .
O8 O 0.1666(3) 0.0532(3) 0.50875(16) 0.0540(8) Uani 1 1 d .
S1 S 0.20901(11) 0.53839(8) 0.00405(6) 0.0412(3) Uani 1 1 d .
S2 S 0.29130(10) 0.01130(9) 0.52196(5) 0.0393(3) Uani 1 1 d .

loop_
_atom_site_aniso_label
_atom_site_aniso_U_11
_atom_site_aniso_U_22
_atom_site_aniso_U_33
_atom_site_aniso_U_23
_atom_site_aniso_U_13
_atom_site_aniso_U_12
C1 0.054(3) 0.074(4) 0.058(3) -0.017(3) 0.008(3) -0.016(3)
C2 0.053(4) 0.107(5) 0.090(5) -0.029(4) 0.011(3) -0.033(3)
C3 0.047(4) 0.122(6) 0.107(5) -0.054(5) 0.002(4) -0.025(4)
C4 0.061(4) 0.105(5) 0.086(4) -0.043(4) -0.021(3) 0.007(4)
C5 0.052(3) 0.071(4) 0.051(3) -0.020(3) -0.002(2) -0.005(3)
C6 0.041(3) 0.054(3) 0.046(3) -0.026(2) 0.006(2) -0.003(2)
C7 0.047(3) 0.046(3) 0.036(2) -0.016(2) 0.007(2) -0.006(2)
C8 0.042(3) 0.050(3) 0.039(2) -0.013(2) 0.002(2) -0.007(2)
C9 0.042(3) 0.041(2) 0.033(2) -0.0080(18) 0.0034(19) -0.011(2)
C10 0.032(2) 0.042(2) 0.033(2) -0.0061(18) -0.0018(18) -0.0054(18)
C11 0.048(3) 0.037(2) 0.035(2) -0.0072(19) -0.004(2) 0.001(2)
C12 0.061(3) 0.055(3) 0.035(2) -0.005(2) -0.004(2) -0.015(2)
C13 0.093(4) 0.060(3) 0.044(3) -0.006(2) 0.011(3) -0.018(3)
C14 0.098(5) 0.067(4) 0.040(3) 0.001(3) -0.011(3) 0.015(3)
C15 0.087(5) 0.112(5) 0.047(3) -0.013(3) -0.032(3) 0.028(4)
C16 0.051(3) 0.080(4) 0.048(3) -0.018(3) -0.014(2) 0.007(3)
C17 0.061(3) 0.034(2) 0.048(3) -0.012(2) 0.004(2) -0.004(2)
C18 0.082(4) 0.060(3) 0.078(4) -0.030(3) -0.005(3) 0.005(3)
C19 0.048(3) 0.068(4) 0.084(4) -0.024(3) 0.005(3) 0.001(3)
C20 0.051(3) 0.035(2) 0.042(2) -0.0105(19) -0.007(2) -0.008(2)
C21 0.049(3) 0.074(4) 0.049(3) -0.024(3) -0.004(2) -0.006(3)
C22 0.060(4) 0.096(4) 0.052(3) -0.024(3) 0.013(3) -0.024(3)
C23 0.083(4) 0.092(4) 0.044(3) -0.014(3) -0.002(3) -0.033(3)
C24 0.071(4) 0.099(5) 0.056(3) -0.013(3) -0.025(3) -0.029(3)
C25 0.053(3) 0.071(3) 0.046(3) -0.013(2) -0.009(2) -0.024(3)
C26 0.141(7) 0.219(9) 0.044(3) -0.019(4) -0.010(4) -0.072(6)
C27 0.046(3) 0.057(3) 0.051(3) -0.007(2) -0.009(2) -0.003(2)
C28 0.034(3) 0.088(4) 0.075(4) -0.017(3) -0.014(3) 0.007(3)
C29 0.035(3) 0.114(5) 0.088(4) -0.009(4) 0.005(3) -0.003(3)
C30 0.043(4) 0.099(5) 0.119(5) 0.021(4) 0.016(3) -0.014(3)
C31 0.039(3) 0.066(4) 0.102(4) 0.019(3) 0.006(3) 0.000(3)
C32 0.039(3) 0.052(3) 0.048(3) -0.012(2) -0.005(2) -0.005(2)
C33 0.034(3) 0.044(3) 0.043(2) -0.009(2) -0.004(2) 0.001(2)
C34 0.037(3) 0.043(3) 0.042(2) -0.008(2) 0.002(2) 0.002(2)
C35 0.033(2) 0.041(2) 0.035(2) -0.0047(18) 0.0011(18) 0.0001(19)
C36 0.028(2) 0.047(3) 0.034(2) -0.0112(19) 0.0038(18) 0.0033(19)
C37 0.042(3) 0.036(2) 0.034(2) -0.0089(18) 0.0018(19) -0.0013(19)
C38 0.048(3) 0.055(3) 0.042(3) -0.008(2) 0.004(2) 0.001(2)
C39 0.066(4) 0.052(3) 0.043(3) -0.005(2) -0.007(2) 0.009(3)
C40 0.072(4) 0.046(3) 0.033(2) -0.009(2) 0.006(2) -0.014(3)
C41 0.056(3) 0.056(3) 0.048(3) -0.015(2) 0.017(2) -0.017(3)
C42 0.042(3) 0.048(3) 0.048(3) -0.007(2) 0.009(2) -0.002(2)
C43 0.052(3) 0.049(3) 0.040(2) -0.016(2) 0.005(2) -0.001(2)
C44 0.056(3) 0.054(3) 0.065(3) -0.018(3) 0.017(3) 0.002(2)
C45 0.076(4) 0.069(4) 0.067(3) -0.035(3) 0.006(3) -0.010(3)
C46 0.045(3) 0.045(3) 0.041(2) -0.015(2) 0.002(2) -0.002(2)
C47 0.043(3) 0.048(3) 0.050(3) -0.010(2) 0.000(2) -0.005(2)
C48 0.063(4) 0.046(3) 0.061(3) -0.007(2) -0.007(3) 0.002(2)
C49 0.083(4) 0.044(3) 0.054(3) -0.015(2) 0.010(3) -0.011(3)
C50 0.065(4) 0.053(3) 0.078(4) -0.011(3) 0.026(3) -0.015(3)
C51 0.048(3) 0.057(3) 0.071(3) -0.013(3) 0.011(3) -0.005(2)
C52 0.130(6) 0.054(4) 0.076(4) 0.007(3) 0.016(4) -0.009(4)
Cl1 0.204(2) 0.1439(18) 0.0428(9) 0.0231(10) -0.0179(11) 0.0149(16)
Cl2 0.1206(14) 0.0750(10) 0.0524(8) 0.0124(7) 0.0077(8) -0.0245(9)
N1 0.049(2) 0.044(2) 0.038(2) -0.0127(16) 0.0027(17) -0.0128(17)
N2 0.041(2) 0.040(2) 0.0350(18) -0.0079(15) -0.0126(16) -0.0031(16)
N3 0.033(2) 0.043(2) 0.043(2) -0.0070(17) -0.0013(16) -0.0005(16)
N4 0.0267(19) 0.046(2) 0.0372(18) -0.0108(16) 0.0088(15) -0.0063(15)
O1 0.0493(19) 0.059(2) 0.0331(15) -0.0054(14) 0.0025(14) -0.0159(15)
O2 0.056(2) 0.062(2) 0.0464(18) -0.0023(16) 0.0079(16) -0.0201(17)
O3 0.052(2) 0.053(2) 0.0507(18) -0.0043(15) 0.0011(15) -0.0178(16)
O4 0.056(2) 0.0404(18) 0.0545(18) -0.0008(14) -0.0146(16) 0.0006(15)
O5 0.0407(19) 0.057(2) 0.0438(17) 0.0001(15) 0.0029(14) 0.0030(15)
O6 0.044(2) 0.075(2) 0.0482(18) 0.0022(16) -0.0058(16) 0.0096(17)
O7 0.0440(18) 0.058(2) 0.0347(15) -0.0146(14) 0.0008(13) 0.0018(14)
O8 0.0361(19) 0.067(2) 0.060(2) -0.0151(17) -0.0087(15) 0.0072(15)
S1 0.0476(7) 0.0366(6) 0.0384(6) -0.0040(5) -0.0066(5) -0.0085(5)
S2 0.0352(7) 0.0470(7) 0.0367(6) -0.0113(5) -0.0006(5) 0.0004(5)

loop_
_atom_type_symbol
_atom_type_description
_atom_type_scat_dispersion_real
_atom_type_scat_dispersion_imag
_atom_type_scat_source
C C 0.0033 0.0016 'International Tables Vol C Tables 4.2.6.8 and 6.1.1.4'
H H 0.0000 0.0000 'International Tables Vol C Tables 4.2.6.8 and 6.1.1.4'
N N 0.0061 0.0033 'International Tables Vol C Tables 4.2.6.8 and 6.1.1.4'
O O 0.0106 0.0060 'International Tables Vol C Tables 4.2.6.8 and 6.1.1.4'
S S 0.1246 0.1234 'International Tables Vol C Tables 4.2.6.8 and 6.1.1.4'
Cl Cl 0.1484 0.1585 'International Tables Vol C Tables 4.2.6.8 and 6.1.1.4'

loop_
_geom_angle_atom_site_label_1
_geom_angle_atom_site_label_2
_geom_angle_atom_site_label_3
_geom_angle
C2 C1 C6 120.6(5)
C2 C1 H1 119.7
C6 C1 H1 119.7
C3 C2 C1 120.1(6)
C3 C2 H2 119.9
C1 C2 H2 119.9
C2 C3 C4 120.4(6)
C2 C3 H3 119.8
C4 C3 H3 119.8
C3 C4 C5 120.3(6)
C3 C4 H4 119.8
C5 C4 H4 119.8
C6 C5 C4 119.4(5)
C6 C5 H5 120.3
C4 C5 H5 120.3
C1 C6 C5 119.0(4)
C1 C6 C7 119.2(4)
C5 C6 C7 121.8(4)
N1 C7 O1 116.9(4)
N1 C7 C6 126.9(4)
O1 C7 C6 116.1(4)
O2 C8 O1 122.1(4)
O2 C8 C9 131.7(4)
O1 C8 C9 106.2(4)
N1 C9 C8 103.7(3)
N1 C9 C10 110.6(3)
C8 C9 C10 108.8(3)
N1 C9 C17 109.5(3)
C8 C9 C17 111.6(3)
C10 C9 C17 112.3(3)
N2 C10 C11 112.7(3)
N2 C10 C9 108.1(3)
C11 C10 C9 113.0(3)
N2 C10 H10 107.6
C11 C10 H10 107.6
C9 C10 H10 107.6
C12 C11 C16 118.7(4)
C12 C11 C10 122.0(4)
C16 C11 C10 119.3(4)
C11 C12 C13 120.8(4)
C11 C12 H12 119.6
C13 C12 H12 119.6
C14 C13 C12 120.0(5)
C14 C13 H13 120.0
C12 C13 H13 120.0
C15 C14 C13 120.6(5)
C15 C14 Cl1 119.6(5)
C13 C14 Cl1 119.8(5)
C14 C15 C16 119.9(5)
C14 C15 H15 120.1
C16 C15 H15 120.1
C15 C16 C11 120.1(5)
C15 C16 H16 120.0
C11 C16 H16 120.0
C18 C17 C19 110.1(4)
C18 C17 C9 111.1(4)
C19 C17 C9 113.9(4)
C18 C17 H17 107.1
C19 C17 H17 107.1
C9 C17 H17 107.1
C17 C18 H18A 109.5
C17 C18 H18B 109.5
H18A C18 H18B 109.5
C17 C18 H18C 109.5
H18A C18 H18C 109.5
H18B C18 H18C 109.5
C17 C19 H19A 109.5
C17 C19 H19B 109.5
H19A C19 H19B 109.5
C17 C19 H19C 109.5
H19A C19 H19C 109.5
H19B C19 H19C 109.5
C21 C20 C25 120.4(4)
C21 C20 S1 119.8(3)
C25 C20 S1 119.7(4)
C22 C21 C20 119.4(4)
C22 C21 H21 120.3
C20 C21 H21 120.3
C21 C22 C23 121.5(5)
C21 C22 H22 119.2
C23 C22 H22 119.2
C24 C23 C22 117.9(5)
C24 C23 C26 122.1(5)
C22 C23 C26 120.1(5)
C23 C24 C25 121.9(5)
C23 C24 H24 119.0
C25 C24 H24 119.0
C24 C25 C20 118.9(5)
C24 C25 H25 120.6
C20 C25 H25 120.6
C23 C26 H26A 109.5
C23 C26 H26B 109.5
H26A C26 H26B 109.5
C23 C26 H26C 109.5
H26A C26 H26C 109.5
H26B C26 H26C 109.5
C28 C27 C32 119.3(5)
C28 C27 H27 120.4
C32 C27 H27 120.4
C29 C28 C27 121.1(5)
C29 C28 H28 119.4
C27 C28 H28 119.4
C30 C29 C28 120.2(5)
C30 C29 H29 119.9
C28 C29 H29 119.9
C29 C30 C31 120.5(6)
C29 C30 H30 119.7
C31 C30 H30 119.7
C30 C31 C32 119.2(5)
C30 C31 H31 120.4
C32 C31 H31 120.4
C27 C32 C31 119.7(4)
C27 C32 C33 120.0(4)
C31 C32 C33 120.3(4)
N3 C33 O5 116.8(4)
N3 C33 C32 128.2(4)
O5 C33 C32 115.0(4)
O6 C34 O5 122.1(4)
O6 C34 C35 131.5(4)
O5 C34 C35 106.4(3)
N3 C35 C34 103.5(3)
N3 C35 C36 110.6(3)
C34 C35 C36 109.3(3)
N3 C35 C43 109.5(3)
C34 C35 C43 109.8(3)
C36 C35 C43 113.7(3)
N4 C36 C37 113.2(3)
N4 C36 C35 107.2(3)
C37 C36 C35 114.4(3)
N4 C36 H36 107.2
C37 C36 H36 107.2
C35 C36 H36 107.2
C42 C37 C38 118.3(4)
C42 C37 C36 119.5(4)
C38 C37 C36 122.1(4)
C37 C38 C39 120.0(4)
C37 C38 H38 120.0
C39 C38 H38 120.0
C40 C39 C38 120.1(4)
C40 C39 H39 120.0
C38 C39 H39 120.0
C41 C40 C39 120.4(4)
C41 C40 Cl2 120.4(4)
C39 C40 Cl2 119.2(4)
C40 C41 C42 119.8(5)
C40 C41 H41 120.1
C42 C41 H41 120.1
C41 C42 C37 121.4(4)
C41 C42 H42 119.3
C37 C42 H42 119.3
C45 C43 C44 109.7(4)
C45 C43 C35 111.4(4)
C44 C43 C35 112.7(4)
C45 C43 H43 107.6
C44 C43 H43 107.6
C35 C43 H43 107.6
C43 C44 H44A 109.5
C43 C44 H44B 109.5
H44A C44 H44B 109.5
C43 C44 H44C 109.5
H44A C44 H44C 109.5
H44B C44 H44C 109.5
C43 C45 H45A 109.5
C43 C45 H45B 109.5
H45A C45 H45B 109.5
C43 C45 H45C 109.5
H45A C45 H45C 109.5
H45B C45 H45C 109.5
C51 C46 C47 120.1(4)
C51 C46 S2 120.6(4)
C47 C46 S2 119.1(3)
C48 C47 C46 119.5(4)
C48 C47 H47 120.2
C46 C47 H47 120.2
C47 C48 C49 121.2(5)
C47 C48 H48 119.4
C49 C48 H48 119.4
C50 C49 C48 118.1(5)
C50 C49 C52 121.4(5)
C48 C49 C52 120.5(5)
C49 C50 C51 121.6(5)
C49 C50 H50 119.2
C51 C50 H50 119.2
C46 C51 C50 119.3(5)
C46 C51 H51 120.3
C50 C51 H51 120.3
C49 C52 H52A 109.5
C49 C52 H52B 109.5
H52A C52 H52B 109.5
C49 C52 H52C 109.5
H52A C52 H52C 109.5
H52B C52 H52C 109.5
C7 N1 C9 107.3(3)
C10 N2 S1 119.1(3)
C10 N2 H2A 120.4
S1 N2 H2A 120.4
C33 N3 C35 106.9(3)
C36 N4 S2 121.8(3)
C36 N4 H4A 119.1
S2 N4 H4A 119.1
C7 O1 C8 105.8(3)
C34 O5 C33 105.9(3)
O3 S1 O4 119.96(19)
O3 S1 N2 107.60(18)
O4 S1 N2 104.95(17)
O3 S1 C20 108.3(2)
O4 S1 C20 108.4(2)
N2 S1 C20 106.90(18)
O8 S2 O7 119.97(18)
O8 S2 N4 107.30(18)
O7 S2 N4 105.14(17)
O8 S2 C46 108.1(2)
O7 S2 C46 107.80(19)
N4 S2 C46 108.06(18)

loop_
_geom_bond_atom_site_label_1
_geom_bond_atom_site_label_2
_geom_bond_distance
C1 C2 1.370(7)
C1 C6 1.385(6)
C1 H1 0.9300
C2 C3 1.360(8)
C2 H2 0.9300
C3 C4 1.366(8)
C3 H3 0.9300
C4 C5 1.388(7)
C4 H4 0.9300
C5 C6 1.386(6)
C5 H5 0.9300
C6 C7 1.466(6)
C7 N1 1.263(5)
C7 O1 1.392(5)
C8 O2 1.181(5)
C8 O1 1.393(5)
C8 C9 1.525(6)
C9 N1 1.465(5)
C9 C10 1.553(5)
C9 C17 1.554(6)
C10 N2 1.476(5)
C10 C11 1.518(5)
C10 H10 0.9800
C11 C12 1.370(6)
C11 C16 1.392(6)
C12 C13 1.381(6)
C12 H12 0.9300
C13 C14 1.366(7)
C13 H13 0.9300
C14 C15 1.357(8)
C14 Cl1 1.733(5)
C15 C16 1.391(7)
C15 H15 0.9300
C16 H16 0.9300
C17 C18 1.525(6)
C17 C19 1.525(6)
C17 H17 0.9800
C18 H18A 0.9600
C18 H18B 0.9600
C18 H18C 0.9600
C19 H19A 0.9600
C19 H19B 0.9600
C19 H19C 0.9600
C20 C21 1.376(6)
C20 C25 1.383(6)
C20 S1 1.764(4)
C21 C22 1.368(6)
C21 H21 0.9300
C22 C23 1.386(7)
C22 H22 0.9300
C23 C24 1.372(7)
C23 C26 1.524(7)
C24 C25 1.373(6)
C24 H24 0.9300
C25 H25 0.9300
C26 H26A 0.9600
C26 H26B 0.9600
C26 H26C 0.9600
C27 C28 1.370(6)
C27 C32 1.384(6)
C27 H27 0.9300
C28 C29 1.357(8)
C28 H28 0.9300
C29 C30 1.354(8)
C29 H29 0.9300
C30 C31 1.385(7)
C30 H30 0.9300
C31 C32 1.387(6)
C31 H31 0.9300
C32 C33 1.460(6)
C33 N3 1.269(5)
C33 O5 1.394(5)
C34 O6 1.186(5)
C34 O5 1.382(5)
C34 C35 1.529(5)
C35 N3 1.469(5)
C35 C36 1.545(6)
C35 C43 1.552(6)
C36 N4 1.467(5)
C36 C37 1.524(5)
C36 H36 0.9800
C37 C42 1.382(6)
C37 C38 1.383(6)
C38 C39 1.393(6)
C38 H38 0.9300
C39 C40 1.371(6)
C39 H39 0.9300
C40 C41 1.353(6)
C40 Cl2 1.733(4)
C41 C42 1.379(6)
C41 H41 0.9300
C42 H42 0.9300
C43 C45 1.523(6)
C43 C44 1.530(6)
C43 H43 0.9800
C44 H44A 0.9600
C44 H44B 0.9600
C44 H44C 0.9600
C45 H45A 0.9600
C45 H45B 0.9600
C45 H45C 0.9600
C46 C51 1.370(6)
C46 C47 1.386(6)
C46 S2 1.769(4)
C47 C48 1.372(6)
C47 H47 0.9300
C48 C49 1.384(7)
C48 H48 0.9300
C49 C50 1.373(7)
C49 C52 1.523(7)
C50 C51 1.381(7)
C50 H50 0.9300
C51 H51 0.9300
C52 H52A 0.9600
C52 H52B 0.9600
C52 H52C 0.9600
N2 S1 1.632(3)
N2 H2A 0.8600
N4 S2 1.632(3)
N4 H4A 0.8600
O3 S1 1.423(3)
O4 S1 1.435(3)
O7 S2 1.432(3)
O8 S2 1.415(3)

loop_
_geom_torsion_atom_site_label_1
_geom_torsion_atom_site_label_2
_geom_torsion_atom_site_label_3
_geom_torsion_atom_site_label_4
_geom_torsion
C6 C1 C2 C3 -1.4(9)
C1 C2 C3 C4 -1.1(10)
C2 C3 C4 C5 2.4(10)
C3 C4 C5 C6 -1.4(8)
C2 C1 C6 C5 2.4(8)
C2 C1 C6 C7 -175.5(5)
C4 C5 C6 C1 -1.0(7)
C4 C5 C6 C7 176.8(4)
C1 C6 C7 N1 -6.6(7)
C5 C6 C7 N1 175.7(4)
C1 C6 C7 O1 169.7(4)
C5 C6 C7 O1 -8.1(6)
O2 C8 C9 N1 178.9(5)
O1 C8 C9 N1 -2.7(4)
O2 C8 C9 C10 61.2(6)
O1 C8 C9 C10 -120.4(4)
O2 C8 C9 C17 -63.3(6)
O1 C8 C9 C17 115.1(4)
N1 C9 C10 N2 -60.4(4)
C8 C9 C10 N2 52.9(4)
C17 C9 C10 N2 177.0(3)
N1 C9 C10 C11 65.1(4)
C8 C9 C10 C11 178.4(3)
C17 C9 C10 C11 -57.5(4)
N2 C10 C11 C12 54.0(5)
C9 C10 C11 C12 -68.9(5)
N2 C10 C11 C16 -122.9(4)
C9 C10 C11 C16 114.2(4)
C16 C11 C12 C13 -0.7(7)
C10 C11 C12 C13 -177.6(4)
C11 C12 C13 C14 0.5(8)
C12 C13 C14 C15 0.2(9)
C12 C13 C14 Cl1 179.1(4)
C13 C14 C15 C16 -0.6(9)
Cl1 C14 C15 C16 -179.5(4)
C14 C15 C16 C11 0.4(8)
C12 C11 C16 C15 0.3(7)
C10 C11 C16 C15 177.2(5)
N1 C9 C17 C18 54.7(5)
C8 C9 C17 C18 -59.6(5)
C10 C9 C17 C18 177.9(4)
N1 C9 C17 C19 179.8(4)
C8 C9 C17 C19 65.6(5)
C10 C9 C17 C19 -57.0(5)
C25 C20 C21 C22 -0.5(7)
S1 C20 C21 C22 175.6(4)
C20 C21 C22 C23 0.9(8)
C21 C22 C23 C24 -0.8(9)
C21 C22 C23 C26 179.8(6)
C22 C23 C24 C25 0.2(9)
C26 C23 C24 C25 179.7(6)
C23 C24 C25 C20 0.2(9)
C21 C20 C25 C24 0.0(7)
S1 C20 C25 C24 -176.1(4)
C32 C27 C28 C29 2.6(8)
C27 C28 C29 C30 -1.2(9)
C28 C29 C30 C31 -0.9(11)
C29 C30 C31 C32 1.5(10)
C28 C27 C32 C31 -2.0(7)
C28 C27 C32 C33 175.7(4)
C30 C31 C32 C27 0.0(8)
C30 C31 C32 C33 -177.7(5)
C27 C32 C33 N3 21.9(7)
C31 C32 C33 N3 -160.4(5)
C27 C32 C33 O5 -157.5(4)
C31 C32 C33 O5 20.2(6)
O6 C34 C35 N3 175.0(5)
O5 C34 C35 N3 -7.4(4)
O6 C34 C35 C36 57.2(6)
O5 C34 C35 C36 -125.2(3)
O6 C34 C35 C43 -68.2(6)
O5 C34 C35 C43 109.4(4)
N3 C35 C36 N4 -53.2(4)
C34 C35 C36 N4 60.1(4)
C43 C35 C36 N4 -176.8(3)
N3 C35 C36 C37 73.2(4)
C34 C35 C36 C37 -173.5(3)
C43 C35 C36 C37 -50.4(5)
N4 C36 C37 C42 -125.4(4)
C35 C36 C37 C42 111.4(4)
N4 C36 C37 C38 50.5(5)
C35 C36 C37 C38 -72.7(5)
C42 C37 C38 C39 1.3(6)
C36 C37 C38 C39 -174.7(4)
C37 C38 C39 C40 -0.2(7)
C38 C39 C40 C41 -2.3(7)
C38 C39 C40 Cl2 177.0(4)
C39 C40 C41 C42 3.5(7)
Cl2 C40 C41 C42 -175.7(3)
C40 C41 C42 C37 -2.4(7)
C38 C37 C42 C41 0.0(6)
C36 C37 C42 C41 176.1(4)
N3 C35 C43 C45 52.8(5)
C34 C35 C43 C45 -60.2(5)
C36 C35 C43 C45 177.0(4)
N3 C35 C43 C44 176.6(3)
C34 C35 C43 C44 63.6(5)
C36 C35 C43 C44 -59.2(5)
C51 C46 C47 C48 -0.9(7)
S2 C46 C47 C48 175.4(3)
C46 C47 C48 C49 -1.8(7)
C47 C48 C49 C50 4.1(7)
C47 C48 C49 C52 -174.6(5)
C48 C49 C50 C51 -3.9(8)
C52 C49 C50 C51 174.8(5)
C47 C46 C51 C50 1.1(7)
S2 C46 C51 C50 -175.1(4)
C49 C50 C51 C46 1.3(8)
O1 C7 N1 C9 -2.4(5)
C6 C7 N1 C9 173.8(4)
C8 C9 N1 C7 3.0(4)
C10 C9 N1 C7 119.5(4)
C17 C9 N1 C7 -116.3(4)
C11 C10 N2 S1 85.7(4)
C9 C10 N2 S1 -148.7(3)
O5 C33 N3 C35 -2.0(5)
C32 C33 N3 C35 178.6(4)
C34 C35 N3 C33 5.6(4)
C36 C35 N3 C33 122.6(4)
C43 C35 N3 C33 -111.4(4)
C37 C36 N4 S2 72.2(4)
C35 C36 N4 S2 -160.7(3)
N1 C7 O1 C8 0.6(5)
C6 C7 O1 C8 -176.1(4)
O2 C8 O1 C7 -179.9(4)
C9 C8 O1 C7 1.4(4)
O6 C34 O5 C33 -175.8(4)
C35 C34 O5 C33 6.3(4)
N3 C33 O5 C34 -3.0(5)
C32 C33 O5 C34 176.5(4)
C10 N2 S1 O3 50.1(3)
C10 N2 S1 O4 179.0(3)
C10 N2 S1 C20 -66.0(3)
C21 C20 S1 O3 177.7(3)
C25 C20 S1 O3 -6.2(4)
C21 C20 S1 O4 46.0(4)
C25 C20 S1 O4 -137.8(4)
C21 C20 S1 N2 -66.6(4)
C25 C20 S1 N2 109.5(4)
C36 N4 S2 O8 41.4(3)
C36 N4 S2 O7 170.2(3)
C36 N4 S2 C46 -74.9(3)
C51 C46 S2 O8 -9.5(4)
C47 C46 S2 O8 174.3(3)
C51 C46 S2 O7 -140.5(4)
C47 C46 S2 O7 43.2(4)
C51 C46 S2 N4 106.4(4)
C47 C46 S2 N4 -69.9(4)
